data_7717319
loop_
_publ_author_name
'Chen, Zhun'
'Xu, Wei'
'Zhu, Ruiqin'
'Liu, Li'
'Zhong, Xin-Xin'
'Li, Fa-Bao'
'Zhou, Guijiang'
'Qin, Hai-Mei'

_publ_section_title
;
 Heteroleptic mononuclear Cu(I) halide complexes containing carbazolyl
 substituted phenyl diphosphine and monophosphine: structures and
 photophysical and electroluminescent properties.
;
_journal_issue 48
_journal_name_full 'Dalton transactions (Cambridge, England : 2003)'
_journal_page_first 19299
_journal_page_last 19313
_journal_paper_doi 10.1039/d4dt02469a
_journal_volume 53
_journal_year 2024
_chemical_formula_moiety 'C72 H53 Cl Cu N2 P3, 3(C H2 Cl2)'
_chemical_formula_sum 'C75 H59 Cl7 Cu N2 P3'
_chemical_formula_weight 1392.84
_space_group_crystal_system triclinic
_space_group_IT_number 2
_space_group_name_Hall '-P 1'
_space_group_name_H-M_alt 'P -1'
_atom_sites_solution_hydrogens geom
_atom_sites_solution_primary dual
_audit_creation_date 2022-07-14
_audit_creation_method
;
Olex2 1.5
(compiled 2021.12.09 svn.r5202d8cf for OlexSys, GUI svn.r6439)
;
_audit_update_record
;
2023-07-24 deposited with the CCDC.	2024-10-29 downloaded from the CCDC.
;
_cell_angle_alpha 106.0020(10)
_cell_angle_beta 95.2810(10)
_cell_angle_gamma 97.9430(10)
_cell_formula_units_Z 2
_cell_length_a 10.05020(10)
_cell_length_b 14.4627(2)
_cell_length_c 24.4386(3)
_cell_measurement_reflns_used 32628
_cell_measurement_temperature 199.99(10)
_cell_measurement_theta_max 76.1990
_cell_measurement_theta_min 3.2080
_cell_volume 3350.08(7)
_computing_cell_refinement 'CrysAlisPro 1.171.41.49a (Rigaku OD, 2019)'
_computing_data_collection 'CrysAlisPro 1.171.41.49a (Rigaku OD, 2019)'
_computing_data_reduction 'CrysAlisPro 1.171.41.49a (Rigaku OD, 2019)'
_computing_molecular_graphics 'Olex2 1.5 (Dolomanov et al., 2009)'
_computing_publication_material 'Olex2 1.5 (Dolomanov et al., 2009)'
_computing_structure_refinement 'SHELXL 2018/3 (Sheldrick, 2015)'
_computing_structure_solution 'SHELXT 2014/5 (Sheldrick, 2014)'
_diffrn_ambient_environment N~2~
_diffrn_ambient_temperature 199.99(10)
_diffrn_detector 'Hybrid Pixel Array Detector'
_diffrn_detector_area_resol_mean 10.0000
_diffrn_detector_type HyPix
_diffrn_measured_fraction_theta_full 0.998
_diffrn_measured_fraction_theta_max 0.960
_diffrn_measurement_details
;
List of Runs (angles in degrees, time in seconds):

  # Type    Start    End  Width  t~exp~   \w     \q     \k     \f   Frames
#--------------------------------------------------------------------------
  1  \w     94.00 178.00   0.50    0.24    --  106.49  45.00-150.00  168
  2  \w     94.00 173.00   0.50    0.24    --  106.49  30.00 -90.00  158
  3  \w     95.00 168.00   0.50    0.24    --  106.49  45.00   0.00  146
  4  \w    117.00 173.00   0.50    0.24    --  106.49  15.00 120.00  112
  5  \w    147.00 173.00   0.50    0.24    --  106.49  61.00 150.00   52
  6  \w     99.00 132.00   0.50    0.24    --  106.49  61.00 150.00   66
  7  \w    106.00 135.00   0.50    0.24    --  106.49 139.00 156.00   58
  8  \w    114.00 139.00   0.50    0.24    --  106.49 130.00 -16.00   50
  9  \w     95.00 127.00   0.50    0.24    --  106.49 125.00 -60.00   64
 10  \w    135.00 177.00   0.50    0.24    --  106.49 125.00 -60.00   84
 11  \w    -26.00  27.00   0.50    0.06    --  -47.70  19.00 -60.00  106
 12  \w    -25.00  26.00   0.50    0.06    --  -47.70  19.00   0.00  102
 13  \w    -26.00  28.00   0.50    0.06    --  -47.70  19.00  60.00  108
 14  \w    -40.00 -15.00   0.50    0.24    --  -86.25  45.00 120.00   50
 15  \w    -18.00   9.00   0.50    0.06    --  -47.70  19.00 150.00   54
 16  \w     37.00  67.00   0.50    0.24    --  106.49 -61.00  60.00   60
 17  \w     34.00  59.00   0.50    0.24    --  106.49 -61.00  90.00   50
 18  \w     41.00  68.00   0.50    0.24    --  106.49 -61.00 120.00   54
 19  \w     36.00  61.00   0.50    0.24    --  106.49 -61.00 150.00   50
 20  \w    -18.00  25.00   0.50    0.06    --   47.70 -19.00 150.00   86
 21  \w     43.00  88.00   0.50    0.24    --  106.49 -77.00 120.00   90
 22  \w     45.00 106.00   0.50    0.24    --  106.49 -77.00   0.00  122
 23  \w     41.00  66.00   0.50    0.24    --  106.49 -61.00 -60.00   50
 24  \w     39.00  68.00   0.50    0.24    --  106.49 -61.00 -90.00   58
 25  \w     39.00  71.00   0.50    0.24    --  106.49 -61.00-120.00   64
 26  \w    121.00 177.00   0.50    0.24    --  106.49 125.00   0.00  112
 27  \w     76.00 104.00   0.50    0.24    --  106.49 -94.00  90.00   56
 28  \w     87.00 122.00   0.50    0.24    --  106.49-139.00  96.00   70
 29  \w     46.00 103.00   0.50    0.06    --   47.70-139.00  96.00  114
 30  \w     67.00 104.00   0.50    0.24    --  106.49 -94.00 -30.00   74
 31  \w     78.00 113.00   0.50    0.24    --  106.49-130.00 -89.00   70
 32  \w     37.00  94.00   0.50    0.06    --   47.70-130.00 -89.00  114
 33  \w     35.00 111.00   0.50    0.24    --  106.49-125.00 -60.00  152
 34  \w     35.00 106.00   0.50    0.24    --  106.49-107.00 -30.34  142
 35  \w     81.00 108.00   0.50    0.24    --  106.49-125.00 120.00   54
 36  \w     35.00  60.00   0.50    0.24    --  106.49-125.00 120.00   50
 37  \w     46.00 107.00   0.50    0.24    --  106.49-104.00 140.18  122
 38  \w     37.00  69.00   0.50    0.24    --  106.49 -94.00  90.00   64
 39  \w     59.00  84.00   0.50    0.24    --  106.49 -94.00  30.00   50
 40  \w    -88.00 -63.00   0.50    0.24    --  -86.25 -77.00 -60.00   50
 41  \w   -104.00 -69.00   0.50    0.24    --  -86.25 -77.00   0.00   70
 42  \w   -104.00 -72.00   0.50    0.24    --  -86.25 -61.00 -30.00   64
 43  \w   -135.00-109.00   0.50    0.24    --  -86.25 -61.00 -30.00   52
 44  \w   -149.00-116.00   0.50    0.24    --  -86.25 -77.00   0.00   66
 45  \w   -159.00-107.00   0.50    0.24    --  -86.25 -77.00 -60.00  104
 46  \w   -115.00 -72.00   0.50    0.06    --  -47.70-130.00 -89.00   86
 47  \w   -137.00 -99.00   0.50    0.24    --  -86.25-130.00 -89.00   76
 48  \w   -102.00 -73.00   0.50    0.06    --  -47.70-139.00  96.00   58
 49  \w   -115.00 -75.00   0.50    0.06    --  -47.70-125.00 120.00   80
 50  \w   -116.00 -90.00   0.50    0.24    --  -86.25-139.00  96.00   52
 51  \w    -76.00 -51.00   0.50    0.06    --  -47.70 139.00 156.00   50
 52  \w    -82.00 -57.00   0.50    0.24    --  -86.25 139.00 156.00   50
 53  \w    -77.00 -52.00   0.50    0.06    --  -47.70 130.00 -16.00   50
 54  \w    -77.00 -52.00   0.50    0.24    --  -86.25 130.00 -16.00   50
 55  \w    -41.00 -16.00   0.50    0.24    --  -86.25 125.00 -60.00   50
;
_diffrn_measurement_device 'four-circle diffractometer'
_diffrn_measurement_device_type 'XtaLAB Synergy, Dualflex, HyPix'
_diffrn_measurement_method '\w scans'
_diffrn_orient_matrix_type 'CrysAlisPro convention (1999,Acta A55,543-557)'
_diffrn_orient_matrix_UB_11 0.0563992000
_diffrn_orient_matrix_UB_12 -0.0837674000
_diffrn_orient_matrix_UB_13 -0.0397000000
_diffrn_orient_matrix_UB_21 0.0746537000
_diffrn_orient_matrix_UB_22 -0.0184264000
_diffrn_orient_matrix_UB_23 0.0529220000
_diffrn_orient_matrix_UB_31 -0.1251248000
_diffrn_orient_matrix_UB_32 -0.0727492000
_diffrn_orient_matrix_UB_33 0.0023813000
_diffrn_radiation_monochromator mirror
_diffrn_radiation_probe x-ray
_diffrn_radiation_type 'Cu K\a'
_diffrn_radiation_wavelength 1.54184
_diffrn_reflns_av_R_equivalents 0.1070
_diffrn_reflns_av_unetI/netI 0.0763
_diffrn_reflns_Laue_measured_fraction_full 0.998
_diffrn_reflns_Laue_measured_fraction_max 0.960
_diffrn_reflns_limit_h_max 12
_diffrn_reflns_limit_h_min -12
_diffrn_reflns_limit_k_max 16
_diffrn_reflns_limit_k_min -18
_diffrn_reflns_limit_l_max 30
_diffrn_reflns_limit_l_min -30
_diffrn_reflns_number 49036
_diffrn_reflns_point_group_measured_fraction_full 0.998
_diffrn_reflns_point_group_measured_fraction_max 0.960
_diffrn_reflns_theta_full 67.684
_diffrn_reflns_theta_max 76.603
_diffrn_reflns_theta_min 3.226
_diffrn_source 'micro-focus sealed X-ray tube'
_diffrn_source_type 'PhotonJet (Cu) X-ray Source'
_exptl_absorpt_coefficient_mu 4.055
_exptl_absorpt_correction_T_max 1.00000
_exptl_absorpt_correction_T_min 0.56699
_exptl_absorpt_correction_type multi-scan
_exptl_absorpt_process_details
;
CrysAlisPro 1.171.41.49a (Rigaku Oxford Diffraction, 2019)
Empirical absorption correction using spherical harmonics,
 implemented in SCALE3 ABSPACK scaling algorithm.
;
_exptl_crystal_colour 'clear yellow'
_exptl_crystal_colour_lustre clear
_exptl_crystal_colour_primary yellow
_exptl_crystal_density_diffrn 1.381
_exptl_crystal_description block
_exptl_crystal_F_000 1432
_exptl_crystal_size_max 0.05
_exptl_crystal_size_mid 0.04
_exptl_crystal_size_min 0.03
_refine_diff_density_max 1.338
_refine_diff_density_min -1.301
_refine_diff_density_rms 0.118
_refine_ls_extinction_method none
_refine_ls_goodness_of_fit_ref 1.101
_refine_ls_hydrogen_treatment constr
_refine_ls_matrix_type full
_refine_ls_number_parameters 793
_refine_ls_number_reflns 13539
_refine_ls_number_restraints 0
_refine_ls_restrained_S_all 1.101
_refine_ls_R_factor_all 0.0880
_refine_ls_R_factor_gt 0.0818
_refine_ls_shift/su_max 0.001
_refine_ls_shift/su_mean 0.000
_refine_ls_structure_factor_coef Fsqd
_refine_ls_weighting_details 'w=1/[\s^2^(Fo^2^)+(0.1475P)^2^+3.0617P] where P=(Fo^2^+2Fc^2^)/3'
_refine_ls_weighting_scheme calc
_refine_ls_wR_factor_gt 0.2272
_refine_ls_wR_factor_ref 0.2362
_reflns_Friedel_coverage 0.000
_reflns_number_gt 11664
_reflns_number_total 13539
_reflns_threshold_expression 'I > 2\s(I)'
_cod_data_source_file d4dt02469a2.cif
_cod_data_source_block wza-s2-cl
_cod_depositor_comments 'Adding full bibliography for 7717316--7717322.cif.'
_cod_database_code 7717319
_shelx_shelxl_version_number 2018/3
_chemical_oxdiff_formula 'C H N P Cu Cl'
_shelx_space_group_comment
;
The symmetry employed for this shelxl refinement is uniquely defined
by the following loop, which should always be used as a source of
symmetry information in preference to the above space-group names.
They are only intended as comments.
;
_shelx_estimated_absorpt_t_max 0.888
_shelx_estimated_absorpt_t_min 0.823
_olex2_refinement_description
;
1. Fixed Uiso
 At 1.2 times of:
  All C(H) groups, All C(H,H) groups
2.a Secondary CH2 refined with riding coordinates:
 C9(H9A,H9B), C73(H73A,H73B), C37(H37A,H37B)
2.b Aromatic/amide H refined with riding coordinates:
 C8(H8), C12(H12), C24(H24), C36(H36), C38(H38), C40(H40), C44(H44), C48(H48),
 C50(H50), C54(H54), C58(H58), C60(H60), C62(H62), C64(H64), C66(H66), C68(H68),
  C70(H70), C72(H72), C74(H74), C75(H75), C19(H19), C39(H39), C5(H5), C21(H21),
 C43(H43), C11(H11), C45(H45), C23(H23), C47(H47), C3(H3), C49(H49), C25(H25),
 C51(H51), C13(H13), C53(H53), C27(H27), C55(H55), C7(H7), C57(H57), C29(H29),
 C59(H59), C15(H15), C61(H61), C31(H31), C63(H63), C2(H2), C65(H65), C33(H33),
 C67(H67), C17(H17), C69(H69), C35(H35), C71(H71)
;
_olex2_submission_special_instructions 'No special instructions were received'
_oxdiff_exptl_absorpt_empirical_details
;
Empirical correction (ABSPACK) includes:
- Absorption correction using spherical harmonics
- Frame scaling
;
_oxdiff_exptl_absorpt_empirical_full_max 3.508
_oxdiff_exptl_absorpt_empirical_full_min 0.415

loop_
_space_group_symop_operation_xyz
'x, y, z'
'-x, -y, -z'

loop_
_atom_site_label
_atom_site_type_symbol
_atom_site_fract_x
_atom_site_fract_y
_atom_site_fract_z
_atom_site_U_iso_or_equiv
_atom_site_adp_type
_atom_site_occupancy
_atom_site_site_symmetry_order
_atom_site_calc_flag
_atom_site_refinement_flags_posn
_atom_site_refinement_flags_adp
_atom_site_refinement_flags_occupancy
_atom_site_disorder_assembly
_atom_site_disorder_group
Cu1 Cu 0.64854(4) 0.37466(3) 0.66837(2) 0.02262(15) Uani 1 1 d . . . . .
P3 P 0.56443(7) 0.40562(5) 0.75412(3) 0.02105(18) Uani 1 1 d . . . . .
P2 P 0.59502(7) 0.51804(5) 0.66002(3) 0.01986(18) Uani 1 1 d . . . . .
P1 P 0.58528(8) 0.23159(6) 0.59833(3) 0.02343(19) Uani 1 1 d . . . . .
Cl1 Cl 0.88140(8) 0.38926(6) 0.68246(4) 0.0338(2) Uani 1 1 d . . . . .
Cl6 Cl 0.10687(18) 0.05741(12) 0.78411(7) 0.0796(4) Uani 1 1 d . . . . .
Cl5 Cl 1.38236(18) 0.54568(15) 0.94524(7) 0.0898(5) Uani 1 1 d . . . . .
Cl4 Cl 1.09476(19) 0.55074(16) 0.93920(9) 0.0975(6) Uani 1 1 d . . . . .
Cl3 Cl 1.1939(3) 0.67222(19) 0.77186(15) 0.1565(14) Uani 1 1 d . . . . .
Cl7 Cl -0.0248(5) -0.14155(16) 0.73300(11) 0.1832(19) Uani 1 1 d . . . . .
Cl2 Cl 0.9657(3) 0.6404(3) 0.82774(16) 0.1616(13) Uani 1 1 d . . . . .
N2 N 0.6461(3) 0.84723(19) 0.82502(12) 0.0260(5) Uani 1 1 d . . . . .
N1 N 0.5996(3) 0.7446(2) 0.91022(11) 0.0252(5) Uani 1 1 d . . . . .
C1 C 0.5840(3) 0.5394(2) 0.77739(13) 0.0214(6) Uani 1 1 d . . . . .
C4 C 0.3843(3) 0.3655(2) 0.75444(13) 0.0255(6) Uani 1 1 d . . . . .
C6 C 0.7000(3) 0.6023(2) 0.63129(13) 0.0229(6) Uani 1 1 d . . . . .
C8 C 0.6131(3) 0.6908(2) 0.75252(13) 0.0238(6) Uani 1 1 d . . . . .
H8 H 0.622064 0.724744 0.724484 0.029 Uiso 1 1 calc R U . . .
C10 C 0.4247(3) 0.5096(2) 0.62451(13) 0.0236(6) Uani 1 1 d . . . . .
C12 C 0.5883(3) 0.5924(2) 0.83448(12) 0.0229(6) Uani 1 1 d . . . . .
H12 H 0.580863 0.558651 0.862628 0.027 Uiso 1 1 calc R U . . .
C14 C 0.7574(3) 0.9072(2) 0.86261(14) 0.0289(7) Uani 1 1 d . . . . .
C16 C 0.5939(3) 0.5896(2) 0.73545(13) 0.0224(6) Uani 1 1 d . . . . .
C18 C 0.6721(3) 0.7292(2) 0.95798(14) 0.0274(6) Uani 1 1 d . . . . .
C20 C 0.6195(3) 0.7439(2) 0.81031(13) 0.0232(6) Uani 1 1 d . . . . .
C22 C 0.6443(3) 0.3771(2) 0.81610(13) 0.0236(6) Uani 1 1 d . . . . .
C24 C 0.8355(3) 0.5912(3) 0.62888(14) 0.0280(7) Uani 1 1 d . . . . .
H24 H 0.868507 0.540507 0.640958 0.034 Uiso 1 1 calc R U . . .
C26 C 0.5783(4) 0.9047(3) 0.79829(15) 0.0306(7) Uani 1 1 d . . . . .
C28 C 0.6298(3) 0.2327(2) 0.52764(14) 0.0273(6) Uani 1 1 d . . . . .
C30 C 0.6268(4) 0.7823(3) 1.00808(14) 0.0314(7) Uani 1 1 d . . . . .
C32 C 0.6032(3) 0.6942(2) 0.85163(13) 0.0239(6) Uani 1 1 d . . . . .
C34 C 0.5066(4) 0.8057(3) 0.93009(14) 0.0299(7) Uani 1 1 d . . . . .
C36 C 0.6522(4) 0.6753(3) 0.61190(15) 0.0300(7) Uani 1 1 d . . . . .
H36 H 0.560067 0.682955 0.612995 0.036 Uiso 1 1 calc R U . . .
C38 C 0.5521(4) 0.1753(3) 0.47623(14) 0.0316(7) Uani 1 1 d . . . . .
H38 H 0.470520 0.134044 0.477073 0.038 Uiso 1 1 calc R U . . .
C40 C 0.3000(4) 0.4229(3) 0.78457(17) 0.0348(7) Uani 1 1 d . . . . .
H40 H 0.335337 0.488513 0.806314 0.042 Uiso 1 1 calc R U . . .
C42 C 0.6745(3) 0.1378(2) 0.61393(15) 0.0276(6) Uani 1 1 d . . . . .
C44 C 0.5741(4) 0.3554(3) 0.85872(15) 0.0332(7) Uani 1 1 d . . . . .
H44 H 0.479341 0.355774 0.856366 0.040 Uiso 1 1 calc R U . . .
C46 C 0.6454(4) 1.0023(3) 0.82057(16) 0.0364(8) Uani 1 1 d . . . . .
C48 C 0.4042(4) 0.4909(3) 0.56487(15) 0.0335(7) Uani 1 1 d . . . . .
H48 H 0.479919 0.491296 0.544311 0.040 Uiso 1 1 calc R U . . .
C50 C 0.9222(4) 0.6544(3) 0.60875(15) 0.0337(7) Uani 1 1 d . . . . .
H50 H 1.014768 0.647679 0.607946 0.040 Uiso 1 1 calc R U . . .
C52 C 0.4055(4) 0.1754(3) 0.58298(15) 0.0312(7) Uani 1 1 d . . . . .
C54 C 0.3592(4) 0.0819(3) 0.58551(17) 0.0387(8) Uani 1 1 d . . . . .
H54 H 0.422056 0.042020 0.592933 0.046 Uiso 1 1 calc R U . . .
C56 C 0.5216(4) 0.8298(3) 0.99052(15) 0.0344(7) Uani 1 1 d . . . . .
C58 C 0.8584(4) 0.8818(3) 0.89577(15) 0.0332(7) Uani 1 1 d . . . . .
H58 H 0.856397 0.816217 0.896426 0.040 Uiso 1 1 calc R U . . .
C60 C 0.3300(4) 0.2693(3) 0.72240(16) 0.0345(7) Uani 1 1 d . . . . .
H60 H 0.386206 0.229155 0.701235 0.041 Uiso 1 1 calc R U . . .
C62 C 0.3119(4) 0.5051(3) 0.65294(16) 0.0366(8) Uani 1 1 d . . . . .
H62 H 0.323755 0.516944 0.693444 0.044 Uiso 1 1 calc R U . . .
C64 C 0.7484(4) 0.2930(3) 0.52540(17) 0.0415(9) Uani 1 1 d . . . . .
H64 H 0.802425 0.333059 0.559963 0.050 Uiso 1 1 calc R U . . .
C66 C 0.7827(4) 0.3731(3) 0.81971(18) 0.0400(9) Uani 1 1 d . . . . .
H66 H 0.832117 0.385945 0.790533 0.048 Uiso 1 1 calc R U . . .
C68 C 0.7747(4) 0.6739(3) 0.96008(16) 0.0379(8) Uani 1 1 d . . . . .
H68 H 0.805901 0.638838 0.926169 0.046 Uiso 1 1 calc R U . . .
C70 C 0.7386(4) 0.7368(3) 0.59100(17) 0.0376(8) Uani 1 1 d . . . . .
H70 H 0.705061 0.785899 0.577420 0.045 Uiso 1 1 calc R U . . .
C72 C 0.7099(4) 0.0642(3) 0.57148(16) 0.0321(7) Uani 1 1 d . . . . .
H72 H 0.685910 0.060051 0.532254 0.039 Uiso 1 1 calc R U . . .
C74 C 0.7810(4) -0.0042(3) 0.58572(18) 0.0390(8) Uani 1 1 d . . . . .
H74 H 0.804719 -0.054931 0.556237 0.047 Uiso 1 1 calc R U . . .
C75 C 0.3127(4) 0.2330(3) 0.57181(18) 0.0391(8) Uani 1 1 d . . . . .
H75 H 0.343884 0.297117 0.570180 0.047 Uiso 1 1 calc R U . . .
C19 C 0.4627(4) 0.8776(3) 0.75798(16) 0.0374(8) Uani 1 1 d . . . . .
H19 H 0.419489 0.811335 0.742978 0.045 Uiso 1 1 calc R U . . .
C39 C 0.8165(5) 0.0018(3) 0.6424(2) 0.0456(9) Uani 1 1 d . . . . .
H39 H 0.865758 -0.044272 0.652139 0.055 Uiso 1 1 calc R U . . .
C5 C 0.5929(4) 0.1778(3) 0.42361(16) 0.0399(8) Uani 1 1 d . . . . .
H5 H 0.539208 0.138322 0.388810 0.048 Uiso 1 1 calc R U . . .
C41 C 0.7600(4) 1.0038(3) 0.86081(15) 0.0348(8) Uani 1 1 d . . . . .
C21 C 0.1651(4) 0.3858(3) 0.7833(2) 0.0455(9) Uani 1 1 d . . . . .
H21 H 0.108774 0.425966 0.804331 0.055 Uiso 1 1 calc R U . . .
C43 C 0.1952(4) 0.2323(3) 0.72134(18) 0.0430(9) Uani 1 1 d . . . . .
H43 H 0.159369 0.166720 0.699789 0.052 Uiso 1 1 calc R U . . .
C11 C 0.6404(4) 0.3333(3) 0.90456(16) 0.0404(8) Uani 1 1 d . . . . .
H11 H 0.591271 0.319351 0.933574 0.048 Uiso 1 1 calc R U . . .
C45 C 0.2742(4) 0.4718(3) 0.53555(16) 0.0407(9) Uani 1 1 d . . . . .
H45 H 0.261562 0.461451 0.495170 0.049 Uiso 1 1 calc R U . . .
C23 C 0.6853(4) 0.7801(3) 1.06197(16) 0.0417(9) Uani 1 1 d . . . . .
H23 H 0.656260 0.815991 1.096217 0.050 Uiso 1 1 calc R U . . .
C47 C 0.1116(4) 0.2911(3) 0.7519(2) 0.0461(10) Uani 1 1 d . . . . .
H47 H 0.018619 0.266034 0.750953 0.055 Uiso 1 1 calc R U . . .
C3 C 0.7785(4) 0.3315(3) 0.90802(16) 0.0423(9) Uani 1 1 d . . . . .
H3 H 0.824386 0.317244 0.939679 0.051 Uiso 1 1 calc R U . . .
C49 C 0.8734(4) 0.7270(3) 0.58987(16) 0.0378(8) Uani 1 1 d . . . . .
H49 H 0.932528 0.770056 0.576161 0.045 Uiso 1 1 calc R U . . .
C25 C 0.1630(4) 0.4676(3) 0.56423(19) 0.0449(9) Uani 1 1 d . . . . .
H25 H 0.074041 0.453903 0.543779 0.054 Uiso 1 1 calc R U . . .
C51 C 0.4084(4) 0.8365(3) 0.89901(17) 0.0417(9) Uani 1 1 d . . . . .
H51 H 0.398563 0.819189 0.858246 0.050 Uiso 1 1 calc R U . . .
C13 C 0.5914(5) 1.0755(3) 0.8027(2) 0.0488(10) Uani 1 1 d . . . . .
H13 H 0.633721 1.141930 0.817794 0.059 Uiso 1 1 calc R U . . .
C53 C 0.7859(5) 0.7246(4) 1.06424(18) 0.0510(11) Uani 1 1 d . . . . .
H53 H 0.826190 0.721907 1.100377 0.061 Uiso 1 1 calc R U . . .
C27 C 0.7101(5) 0.1430(3) 0.67118(17) 0.0415(9) Uani 1 1 d . . . . .
H27 H 0.686095 0.193375 0.700766 0.050 Uiso 1 1 calc R U . . .
C55 C 0.9621(4) 0.9560(3) 0.92785(17) 0.0438(9) Uani 1 1 d . . . . .
H55 H 1.032031 0.940889 0.951113 0.053 Uiso 1 1 calc R U . . .
C7 C 0.8288(5) 0.6726(4) 1.01398(19) 0.0493(10) Uani 1 1 d . . . . .
H7 H 0.897807 0.634723 1.016778 0.059 Uiso 1 1 calc R U . . .
C57 C 0.7107(5) 0.2373(3) 0.42201(17) 0.0474(10) Uani 1 1 d . . . . .
H57 H 0.739088 0.239157 0.386240 0.057 Uiso 1 1 calc R U . . .
C29 C 0.1817(4) 0.4835(4) 0.6230(2) 0.0478(10) Uani 1 1 d . . . . .
H29 H 0.105410 0.479699 0.643019 0.057 Uiso 1 1 calc R U . . .
C59 C 0.2207(5) 0.0468(3) 0.5771(2) 0.0531(12) Uani 1 1 d . . . . .
H59 H 0.189189 -0.017013 0.579155 0.064 Uiso 1 1 calc R U . . .
C15 C 0.8675(5) 1.0768(3) 0.89367(19) 0.0468(10) Uani 1 1 d . . . . .
H15 H 0.871323 1.142311 0.892763 0.056 Uiso 1 1 calc R U . . .
C61 C 0.1738(4) 0.1968(4) 0.5630(2) 0.0516(11) Uani 1 1 d . . . . .
H61 H 0.110351 0.235793 0.554898 0.062 Uiso 1 1 calc R U . . .
C31 C 0.4131(5) 0.9508(4) 0.74055(19) 0.0508(10) Uani 1 1 d . . . . .
H31 H 0.334587 0.934491 0.712714 0.061 Uiso 1 1 calc R U . . .
C63 C 0.7804(5) 0.0749(4) 0.6853(2) 0.0517(11) Uani 1 1 d . . . . .
H63 H 0.803945 0.078551 0.724433 0.062 Uiso 1 1 calc R U . . .
C2 C 0.8488(4) 0.3504(4) 0.86552(19) 0.0473(10) Uani 1 1 d . . . . .
H2 H 0.943082 0.347963 0.867522 0.057 Uiso 1 1 calc R U . . .
C65 C 0.7876(5) 0.2946(4) 0.47308(19) 0.0549(12) Uani 1 1 d . . . . .
H65 H 0.868923 0.335876 0.472023 0.066 Uiso 1 1 calc R U . . .
C33 C 0.9658(5) 1.0528(3) 0.92667(19) 0.0495(11) Uani 1 1 d . . . . .
H33 H 1.037722 1.102166 0.949193 0.059 Uiso 1 1 calc R U . . .
C67 C 0.1292(4) 0.1034(4) 0.5660(2) 0.0561(12) Uani 1 1 d . . . . .
H67 H 0.034760 0.078708 0.560403 0.067 Uiso 1 1 calc R U . . .
C17 C 0.3250(5) 0.8938(4) 0.9301(2) 0.0587(13) Uani 1 1 d . . . . .
H17 H 0.257766 0.917144 0.910169 0.070 Uiso 1 1 calc R U . . .
C69 C 0.4762(6) 1.0493(4) 0.7631(2) 0.0591(13) Uani 1 1 d . . . . .
H69 H 0.438704 1.098124 0.750747 0.071 Uiso 1 1 calc R U . . .
C35 C 0.4344(5) 0.8863(3) 1.02034(17) 0.0477(10) Uani 1 1 d . . . . .
H35 H 0.442019 0.902579 1.061037 0.057 Uiso 1 1 calc R U . . .
C71 C 0.3374(5) 0.9180(4) 0.9899(2) 0.0585(13) Uani 1 1 d . . . . .
H71 H 0.278128 0.956896 1.009830 0.070 Uiso 1 1 calc R U . . .
C9 C 1.2556(7) 0.6127(5) 0.9327(2) 0.0759(17) Uani 1 1 d . . . . .
H9A H 1.254635 0.620496 0.893688 0.091 Uiso 1 1 calc R U . . .
H9B H 1.275032 0.678504 0.960869 0.091 Uiso 1 1 calc R U . . .
C73 C 0.0752(7) -0.0610(5) 0.7911(2) 0.0699(15) Uani 1 1 d . . . . .
H73A H 0.162596 -0.083752 0.796486 0.084 Uiso 1 1 calc R U . . .
H73B H 0.030707 -0.059154 0.825778 0.084 Uiso 1 1 calc R U . . .
C37 C 1.0206(9) 0.6286(5) 0.7643(3) 0.106(3) Uani 1 1 d . . . . .
H37A H 0.970451 0.664942 0.742891 0.127 Uiso 1 1 calc R U . . .
H37B H 1.001823 0.558838 0.741591 0.127 Uiso 1 1 calc R U . . .

loop_
_atom_site_aniso_label
_atom_site_aniso_U_11
_atom_site_aniso_U_22
_atom_site_aniso_U_33
_atom_site_aniso_U_23
_atom_site_aniso_U_13
_atom_site_aniso_U_12
Cu1 0.0183(3) 0.0267(3) 0.0225(3) 0.00384(18) 0.00696(18) 0.00680(18)
P3 0.0197(4) 0.0255(4) 0.0199(4) 0.0067(3) 0.0072(3) 0.0070(3)
P2 0.0171(4) 0.0261(4) 0.0174(4) 0.0053(3) 0.0065(3) 0.0066(3)
P1 0.0217(4) 0.0254(4) 0.0229(4) 0.0046(3) 0.0078(3) 0.0051(3)
Cl1 0.0175(4) 0.0451(5) 0.0420(5) 0.0164(4) 0.0058(3) 0.0078(3)
Cl6 0.0826(10) 0.0758(9) 0.0838(10) 0.0282(8) 0.0225(8) 0.0077(8)
Cl5 0.0752(10) 0.1139(13) 0.0660(9) 0.0050(8) 0.0303(7) -0.0027(9)
Cl4 0.0686(10) 0.1080(13) 0.1021(13) 0.0109(10) 0.0167(9) 0.0060(9)
Cl3 0.152(2) 0.1030(15) 0.188(3) -0.0101(16) 0.114(2) -0.0219(15)
Cl7 0.343(5) 0.0733(11) 0.0929(15) 0.0257(10) -0.100(2) -0.0183(19)
Cl2 0.126(2) 0.175(3) 0.185(3) 0.021(2) 0.097(2) 0.042(2)
N2 0.0280(14) 0.0247(13) 0.0244(13) 0.0043(10) 0.0032(11) 0.0075(11)
N1 0.0257(13) 0.0322(13) 0.0176(12) 0.0041(10) 0.0067(10) 0.0085(11)
C1 0.0198(14) 0.0253(14) 0.0203(14) 0.0052(11) 0.0081(11) 0.0073(11)
C4 0.0247(15) 0.0326(16) 0.0236(15) 0.0113(12) 0.0082(12) 0.0099(13)
C6 0.0200(14) 0.0290(14) 0.0197(14) 0.0061(11) 0.0064(11) 0.0041(11)
C8 0.0227(14) 0.0291(15) 0.0219(14) 0.0083(12) 0.0080(11) 0.0075(12)
C10 0.0207(14) 0.0298(15) 0.0202(14) 0.0057(11) 0.0049(11) 0.0056(12)
C12 0.0236(15) 0.0292(15) 0.0170(14) 0.0060(11) 0.0086(11) 0.0062(12)
C14 0.0293(16) 0.0299(16) 0.0241(15) 0.0016(12) 0.0080(13) 0.0032(13)
C16 0.0174(13) 0.0306(15) 0.0188(14) 0.0063(11) 0.0050(11) 0.0033(11)
C18 0.0279(16) 0.0333(16) 0.0212(15) 0.0070(12) 0.0071(12) 0.0059(13)
C20 0.0207(14) 0.0260(14) 0.0220(14) 0.0037(11) 0.0057(11) 0.0066(11)
C22 0.0236(15) 0.0261(14) 0.0208(14) 0.0055(11) 0.0035(11) 0.0052(12)
C24 0.0239(15) 0.0385(17) 0.0241(15) 0.0111(13) 0.0063(12) 0.0079(13)
C26 0.0373(18) 0.0329(16) 0.0262(16) 0.0091(13) 0.0130(14) 0.0146(14)
C28 0.0273(16) 0.0283(15) 0.0262(16) 0.0050(12) 0.0071(12) 0.0081(13)
C30 0.0332(17) 0.0388(17) 0.0191(15) 0.0036(13) 0.0078(13) 0.0028(14)
C32 0.0216(14) 0.0315(15) 0.0182(14) 0.0030(12) 0.0084(11) 0.0084(12)
C34 0.0311(17) 0.0352(17) 0.0239(16) 0.0040(13) 0.0120(13) 0.0118(14)
C36 0.0283(16) 0.0331(16) 0.0306(17) 0.0093(13) 0.0084(13) 0.0085(13)
C38 0.0285(17) 0.0399(18) 0.0241(16) 0.0065(13) 0.0031(13) 0.0042(14)
C40 0.0226(16) 0.0395(18) 0.044(2) 0.0119(15) 0.0078(14) 0.0087(14)
C42 0.0252(15) 0.0281(15) 0.0305(16) 0.0072(13) 0.0087(13) 0.0078(12)
C44 0.0287(17) 0.0447(19) 0.0295(17) 0.0119(15) 0.0116(13) 0.0109(14)
C46 0.049(2) 0.0315(17) 0.0323(18) 0.0083(14) 0.0160(16) 0.0126(15)
C48 0.0280(17) 0.049(2) 0.0222(16) 0.0075(14) 0.0049(13) 0.0058(15)
C50 0.0227(16) 0.048(2) 0.0314(17) 0.0132(15) 0.0097(13) 0.0031(14)
C52 0.0285(17) 0.0345(17) 0.0276(16) 0.0029(13) 0.0111(13) 0.0032(13)
C54 0.0346(19) 0.0352(18) 0.043(2) 0.0060(15) 0.0124(16) 0.0025(15)
C56 0.0390(19) 0.0406(18) 0.0238(16) 0.0052(14) 0.0107(14) 0.0111(15)
C58 0.0281(17) 0.0385(18) 0.0303(17) 0.0066(14) 0.0041(13) 0.0030(14)
C60 0.0351(19) 0.0347(17) 0.0330(18) 0.0082(14) 0.0117(14) 0.0023(14)
C62 0.0254(17) 0.061(2) 0.0278(17) 0.0139(16) 0.0085(13) 0.0159(16)
C64 0.038(2) 0.049(2) 0.0299(18) 0.0055(16) 0.0094(15) -0.0091(17)
C66 0.0263(17) 0.061(2) 0.041(2) 0.0239(18) 0.0083(15) 0.0119(16)
C68 0.0364(19) 0.051(2) 0.0296(18) 0.0123(16) 0.0073(15) 0.0137(16)
C70 0.043(2) 0.0351(18) 0.041(2) 0.0186(16) 0.0126(16) 0.0092(16)
C72 0.0312(17) 0.0324(16) 0.0316(17) 0.0054(13) 0.0071(13) 0.0073(14)
C74 0.039(2) 0.0299(17) 0.050(2) 0.0093(15) 0.0123(17) 0.0130(15)
C75 0.0267(17) 0.043(2) 0.044(2) 0.0086(16) 0.0028(15) 0.0015(15)
C19 0.042(2) 0.0420(19) 0.0305(18) 0.0101(15) 0.0043(15) 0.0158(16)
C39 0.046(2) 0.041(2) 0.058(3) 0.0216(19) 0.0079(19) 0.0176(18)
C5 0.045(2) 0.054(2) 0.0231(17) 0.0093(15) 0.0059(15) 0.0167(18)
C41 0.042(2) 0.0314(17) 0.0286(17) 0.0039(13) 0.0139(15) 0.0034(15)
C21 0.0238(18) 0.058(2) 0.059(3) 0.018(2) 0.0139(17) 0.0152(17)
C43 0.037(2) 0.048(2) 0.038(2) 0.0132(17) 0.0016(16) -0.0099(17)
C11 0.043(2) 0.055(2) 0.0264(17) 0.0160(16) 0.0082(15) 0.0093(18)
C45 0.0355(19) 0.057(2) 0.0248(17) 0.0060(16) -0.0035(14) 0.0073(17)
C23 0.046(2) 0.056(2) 0.0203(16) 0.0079(15) 0.0058(15) 0.0038(18)
C47 0.0229(17) 0.058(2) 0.059(3) 0.023(2) 0.0047(17) -0.0008(17)
C3 0.044(2) 0.055(2) 0.0275(18) 0.0133(16) -0.0047(15) 0.0123(18)
C49 0.0361(19) 0.0422(19) 0.0359(19) 0.0154(16) 0.0107(15) -0.0022(15)
C25 0.0249(18) 0.061(2) 0.045(2) 0.0125(19) -0.0058(16) 0.0068(17)
C51 0.040(2) 0.063(2) 0.0284(18) 0.0119(17) 0.0117(15) 0.0273(19)
C13 0.065(3) 0.0364(19) 0.055(3) 0.0194(18) 0.020(2) 0.0211(19)
C53 0.052(3) 0.075(3) 0.0287(19) 0.021(2) -0.0016(17) 0.012(2)
C27 0.057(2) 0.042(2) 0.0292(18) 0.0096(15) 0.0119(17) 0.0164(18)
C55 0.0327(19) 0.059(2) 0.0320(19) 0.0060(17) 0.0039(15) -0.0009(17)
C7 0.047(2) 0.067(3) 0.043(2) 0.025(2) 0.0064(18) 0.023(2)
C57 0.056(3) 0.062(3) 0.0306(19) 0.0180(18) 0.0207(18) 0.010(2)
C29 0.0230(18) 0.073(3) 0.052(2) 0.021(2) 0.0122(16) 0.0115(18)
C59 0.040(2) 0.050(2) 0.061(3) 0.007(2) 0.020(2) -0.0137(19)
C15 0.056(3) 0.0331(18) 0.044(2) 0.0020(16) 0.0142(19) -0.0036(18)
C61 0.0273(19) 0.066(3) 0.057(3) 0.012(2) 0.0073(18) 0.0060(19)
C31 0.053(3) 0.067(3) 0.041(2) 0.021(2) 0.0060(19) 0.028(2)
C63 0.068(3) 0.055(2) 0.040(2) 0.0200(19) 0.007(2) 0.024(2)
C2 0.0269(18) 0.074(3) 0.046(2) 0.026(2) 0.0003(16) 0.0122(18)
C65 0.055(3) 0.066(3) 0.038(2) 0.010(2) 0.0204(19) -0.009(2)
C33 0.043(2) 0.049(2) 0.042(2) -0.0029(18) 0.0077(18) -0.0098(18)
C67 0.0257(19) 0.068(3) 0.063(3) 0.004(2) 0.0126(19) -0.005(2)
C17 0.051(3) 0.091(4) 0.045(2) 0.020(2) 0.016(2) 0.044(3)
C69 0.076(3) 0.052(3) 0.068(3) 0.032(2) 0.022(3) 0.035(2)
C35 0.056(3) 0.061(3) 0.0277(19) 0.0045(17) 0.0177(17) 0.025(2)
C71 0.060(3) 0.083(3) 0.043(2) 0.014(2) 0.025(2) 0.044(3)
C9 0.089(4) 0.087(4) 0.046(3) 0.016(3) 0.017(3) -0.002(3)
C73 0.090(4) 0.080(4) 0.045(3) 0.027(3) 0.009(3) 0.012(3)
C37 0.144(7) 0.069(4) 0.078(4) 0.028(3) -0.054(5) -0.041(4)

loop_
_atom_type_symbol
_atom_type_description
_atom_type_scat_dispersion_real
_atom_type_scat_dispersion_imag
_atom_type_scat_source
C C 0.0181 0.0091 'International Tables Vol C Tables 4.2.6.8 and 6.1.1.4'
H H 0.0000 0.0000 'International Tables Vol C Tables 4.2.6.8 and 6.1.1.4'
Cl Cl 0.3639 0.7018 'International Tables Vol C Tables 4.2.6.8 and 6.1.1.4'
Cu Cu -1.9646 0.5888 'International Tables Vol C Tables 4.2.6.8 and 6.1.1.4'
N N 0.0311 0.0180 'International Tables Vol C Tables 4.2.6.8 and 6.1.1.4'
P P 0.2955 0.4335 'International Tables Vol C Tables 4.2.6.8 and 6.1.1.4'

loop_
_geom_angle_atom_site_label_1
_geom_angle_atom_site_label_2
_geom_angle_atom_site_label_3
_geom_angle
_geom_angle_site_symmetry_1
_geom_angle_site_symmetry_3
_geom_angle_publ_flag
P3 Cu1 Cl1 110.81(3) . . ?
P2 Cu1 P3 88.38(3) . . ?
P2 Cu1 Cl1 108.62(3) . . ?
P1 Cu1 P3 122.63(3) . . ?
P1 Cu1 P2 123.20(3) . . ?
P1 Cu1 Cl1 102.67(3) . . ?
C1 P3 Cu1 102.72(9) . . ?
C4 P3 Cu1 118.91(11) . . ?
C4 P3 C1 103.68(14) . . ?
C22 P3 Cu1 122.35(10) . . ?
C22 P3 C1 103.72(14) . . ?
C22 P3 C4 102.97(14) . . ?
C6 P2 Cu1 124.41(10) . . ?
C6 P2 C16 103.54(14) . . ?
C10 P2 Cu1 114.93(11) . . ?
C10 P2 C6 103.88(14) . . ?
C10 P2 C16 104.85(14) . . ?
C16 P2 Cu1 103.10(10) . . ?
C28 P1 Cu1 115.24(11) . . ?
C28 P1 C42 102.40(15) . . ?
C28 P1 C52 103.38(16) . . ?
C42 P1 Cu1 110.75(11) . . ?
C42 P1 C52 104.81(16) . . ?
C52 P1 Cu1 118.55(11) . . ?
C14 N2 C20 125.1(3) . . ?
C14 N2 C26 108.4(3) . . ?
C26 N2 C20 125.8(3) . . ?
C18 N1 C32 125.8(3) . . ?
C34 N1 C18 108.2(3) . . ?
C34 N1 C32 125.2(3) . . ?
C12 C1 P3 122.3(2) . . ?
C12 C1 C16 119.1(3) . . ?
C16 C1 P3 118.6(2) . . ?
C40 C4 P3 124.6(3) . . ?
C40 C4 C60 118.7(3) . . ?
C60 C4 P3 116.6(3) . . ?
C24 C6 P2 116.9(2) . . ?
C36 C6 P2 123.8(2) . . ?
C36 C6 C24 119.3(3) . . ?
C16 C8 H8 119.4 . . ?
C16 C8 C20 121.2(3) . . ?
C20 C8 H8 119.4 . . ?
C48 C10 P2 118.8(2) . . ?
C62 C10 P2 122.0(2) . . ?
C62 C10 C48 118.3(3) . . ?
C1 C12 H12 119.1 . . ?
C1 C12 C32 121.7(3) . . ?
C32 C12 H12 119.1 . . ?
N2 C14 C41 109.1(3) . . ?
C58 C14 N2 129.0(3) . . ?
C58 C14 C41 121.8(3) . . ?
C1 C16 P2 118.5(2) . . ?
C8 C16 P2 122.0(2) . . ?
C8 C16 C1 119.3(3) . . ?
N1 C18 C30 108.6(3) . . ?
C68 C18 N1 129.5(3) . . ?
C68 C18 C30 121.9(3) . . ?
C8 C20 N2 118.1(3) . . ?
C8 C20 C32 119.6(3) . . ?
C32 C20 N2 122.2(3) . . ?
C44 C22 P3 123.7(3) . . ?
C44 C22 C66 118.2(3) . . ?
C66 C22 P3 118.0(2) . . ?
C6 C24 H24 120.0 . . ?
C50 C24 C6 120.0(3) . . ?
C50 C24 H24 120.0 . . ?
N2 C26 C46 108.3(3) . . ?
C19 C26 N2 129.3(3) . . ?
C19 C26 C46 122.4(3) . . ?
C38 C28 P1 123.3(3) . . ?
C64 C28 P1 118.0(3) . . ?
C64 C28 C38 118.7(3) . . ?
C18 C30 C56 107.3(3) . . ?
C23 C30 C18 119.7(4) . . ?
C23 C30 C56 133.0(3) . . ?
C12 C32 N1 119.4(3) . . ?
C12 C32 C20 118.9(3) . . ?
C20 C32 N1 121.7(3) . . ?
N1 C34 C56 108.4(3) . . ?
C51 C34 N1 129.3(3) . . ?
C51 C34 C56 122.2(3) . . ?
C6 C36 H36 119.8 . . ?
C70 C36 C6 120.4(3) . . ?
C70 C36 H36 119.8 . . ?
C28 C38 H38 119.7 . . ?
C5 C38 C28 120.6(3) . . ?
C5 C38 H38 119.7 . . ?
C4 C40 H40 119.6 . . ?
C21 C40 C4 120.7(4) . . ?
C21 C40 H40 119.6 . . ?
C72 C42 P1 122.7(3) . . ?
C72 C42 C27 119.2(3) . . ?
C27 C42 P1 118.1(3) . . ?
C22 C44 H44 119.5 . . ?
C11 C44 C22 121.0(3) . . ?
C11 C44 H44 119.5 . . ?
C26 C46 C41 107.5(3) . . ?
C13 C46 C26 119.1(4) . . ?
C13 C46 C41 133.4(4) . . ?
C10 C48 H48 119.8 . . ?
C45 C48 C10 120.4(3) . . ?
C45 C48 H48 119.8 . . ?
C24 C50 H50 120.0 . . ?
C49 C50 C24 120.0(3) . . ?
C49 C50 H50 120.0 . . ?
C54 C52 P1 123.2(3) . . ?
C54 C52 C75 119.6(3) . . ?
C75 C52 P1 117.1(3) . . ?
C52 C54 H54 120.1 . . ?
C52 C54 C59 119.8(4) . . ?
C59 C54 H54 120.1 . . ?
C34 C56 C30 107.5(3) . . ?
C35 C56 C30 133.3(3) . . ?
C35 C56 C34 119.2(4) . . ?
C14 C58 H58 121.3 . . ?
C55 C58 C14 117.4(4) . . ?
C55 C58 H58 121.3 . . ?
C4 C60 H60 119.8 . . ?
C43 C60 C4 120.4(4) . . ?
C43 C60 H60 119.8 . . ?
C10 C62 H62 119.5 . . ?
C10 C62 C29 120.9(3) . . ?
C29 C62 H62 119.5 . . ?
C28 C64 H64 120.0 . . ?
C65 C64 C28 120.0(4) . . ?
C65 C64 H64 120.0 . . ?
C22 C66 H66 119.7 . . ?
C2 C66 C22 120.7(3) . . ?
C2 C66 H66 119.7 . . ?
C18 C68 H68 121.6 . . ?
C7 C68 C18 116.8(4) . . ?
C7 C68 H68 121.6 . . ?
C36 C70 H70 119.9 . . ?
C49 C70 C36 120.2(3) . . ?
C49 C70 H70 119.9 . . ?
C42 C72 H72 119.8 . . ?
C42 C72 C74 120.5(3) . . ?
C74 C72 H72 119.8 . . ?
C72 C74 H74 120.0 . . ?
C39 C74 C72 120.0(4) . . ?
C39 C74 H74 120.0 . . ?
C52 C75 H75 119.9 . . ?
C52 C75 C61 120.1(4) . . ?
C61 C75 H75 119.9 . . ?
C26 C19 H19 121.4 . . ?
C31 C19 C26 117.2(4) . . ?
C31 C19 H19 121.4 . . ?
C74 C39 H39 120.0 . . ?
C74 C39 C63 120.0(4) . . ?
C63 C39 H39 120.0 . . ?
C38 C5 H5 120.0 . . ?
C57 C5 C38 120.1(4) . . ?
C57 C5 H5 120.0 . . ?
C14 C41 C46 106.7(3) . . ?
C14 C41 C15 119.0(4) . . ?
C15 C41 C46 134.2(4) . . ?
C40 C21 H21 119.7 . . ?
C47 C21 C40 120.7(4) . . ?
C47 C21 H21 119.7 . . ?
C60 C43 H43 119.9 . . ?
C60 C43 C47 120.2(4) . . ?
C47 C43 H43 119.9 . . ?
C44 C11 H11 120.1 . . ?
C44 C11 C3 119.9(3) . . ?
C3 C11 H11 120.1 . . ?
C48 C45 H45 119.6 . . ?
C25 C45 C48 120.7(3) . . ?
C25 C45 H45 119.6 . . ?
C30 C23 H23 120.7 . . ?
C53 C23 C30 118.7(4) . . ?
C53 C23 H23 120.7 . . ?
C21 C47 C43 119.3(4) . . ?
C21 C47 H47 120.3 . . ?
C43 C47 H47 120.3 . . ?
C11 C3 H3 120.1 . . ?
C2 C3 C11 119.9(4) . . ?
C2 C3 H3 120.1 . . ?
C50 C49 H49 120.0 . . ?
C70 C49 C50 120.0(3) . . ?
C70 C49 H49 120.0 . . ?
C45 C25 H25 120.3 . . ?
C45 C25 C29 119.5(4) . . ?
C29 C25 H25 120.3 . . ?
C34 C51 H51 121.5 . . ?
C34 C51 C17 117.0(4) . . ?
C17 C51 H51 121.5 . . ?
C46 C13 H13 120.6 . . ?
C69 C13 C46 118.8(4) . . ?
C69 C13 H13 120.6 . . ?
C23 C53 H53 119.8 . . ?
C23 C53 C7 120.5(4) . . ?
C7 C53 H53 119.8 . . ?
C42 C27 H27 119.9 . . ?
C63 C27 C42 120.3(4) . . ?
C63 C27 H27 119.9 . . ?
C58 C55 H55 119.3 . . ?
C58 C55 C33 121.5(4) . . ?
C33 C55 H55 119.3 . . ?
C68 C7 C53 122.5(4) . . ?
C68 C7 H7 118.7 . . ?
C53 C7 H7 118.7 . . ?
C5 C57 H57 120.4 . . ?
C5 C57 C65 119.3(4) . . ?
C65 C57 H57 120.4 . . ?
C62 C29 H29 119.9 . . ?
C25 C29 C62 120.1(4) . . ?
C25 C29 H29 119.9 . . ?
C54 C59 H59 119.7 . . ?
C67 C59 C54 120.6(4) . . ?
C67 C59 H59 119.7 . . ?
C41 C15 H15 120.2 . . ?
C33 C15 C41 119.6(4) . . ?
C33 C15 H15 120.2 . . ?
C75 C61 H61 120.2 . . ?
C67 C61 C75 119.6(5) . . ?
C67 C61 H61 120.2 . . ?
C19 C31 H31 119.2 . . ?
C19 C31 C69 121.6(4) . . ?
C69 C31 H31 119.2 . . ?
C39 C63 C27 120.1(4) . . ?
C39 C63 H63 119.9 . . ?
C27 C63 H63 119.9 . . ?
C66 C2 H2 119.9 . . ?
C3 C2 C66 120.3(4) . . ?
C3 C2 H2 119.9 . . ?
C64 C65 C57 121.3(4) . . ?
C64 C65 H65 119.4 . . ?
C57 C65 H65 119.4 . . ?
C55 C33 H33 119.6 . . ?
C15 C33 C55 120.7(4) . . ?
C15 C33 H33 119.6 . . ?
C59 C67 C61 120.2(4) . . ?
C59 C67 H67 119.9 . . ?
C61 C67 H67 119.9 . . ?
C51 C17 H17 119.1 . . ?
C51 C17 C71 121.8(4) . . ?
C71 C17 H17 119.1 . . ?
C13 C69 C31 120.8(4) . . ?
C13 C69 H69 119.6 . . ?
C31 C69 H69 119.6 . . ?
C56 C35 H35 120.5 . . ?
C71 C35 C56 119.1(4) . . ?
C71 C35 H35 120.5 . . ?
C17 C71 H71 119.6 . . ?
C35 C71 C17 120.7(4) . . ?
C35 C71 H71 119.6 . . ?
Cl5 C9 Cl4 109.7(4) . . ?
Cl5 C9 H9A 109.7 . . ?
Cl5 C9 H9B 109.7 . . ?
Cl4 C9 H9A 109.7 . . ?
Cl4 C9 H9B 109.7 . . ?
H9A C9 H9B 108.2 . . ?
Cl6 C73 H73A 109.1 . . ?
Cl6 C73 H73B 109.1 . . ?
Cl7 C73 Cl6 112.5(3) . . ?
Cl7 C73 H73A 109.1 . . ?
Cl7 C73 H73B 109.1 . . ?
H73A C73 H73B 107.8 . . ?
Cl3 C37 H37A 109.3 . . ?
Cl3 C37 H37B 109.3 . . ?
Cl2 C37 Cl3 111.7(4) . . ?
Cl2 C37 H37A 109.3 . . ?
Cl2 C37 H37B 109.3 . . ?
H37A C37 H37B 107.9 . . ?

loop_
_geom_bond_atom_site_label_1
_geom_bond_atom_site_label_2
_geom_bond_distance
_geom_bond_site_symmetry_2
_geom_bond_publ_flag
Cu1 P3 2.2848(8) . ?
Cu1 P2 2.2697(8) . ?
Cu1 P1 2.2580(9) . ?
Cu1 Cl1 2.3055(9) . ?
P3 C1 1.837(3) . ?
P3 C4 1.824(3) . ?
P3 C22 1.822(3) . ?
P2 C6 1.829(3) . ?
P2 C10 1.819(3) . ?
P2 C16 1.851(3) . ?
P1 C28 1.828(3) . ?
P1 C42 1.830(3) . ?
P1 C52 1.835(4) . ?
Cl6 C73 1.755(6) . ?
Cl5 C9 1.758(8) . ?
Cl4 C9 1.780(7) . ?
Cl3 C37 1.743(9) . ?
Cl7 C73 1.699(6) . ?
Cl2 C37 1.666(9) . ?
N2 C14 1.397(4) . ?
N2 C20 1.418(4) . ?
N2 C26 1.399(4) . ?
N1 C18 1.405(4) . ?
N1 C32 1.423(4) . ?
N1 C34 1.402(4) . ?
C1 C12 1.388(4) . ?
C1 C16 1.413(4) . ?
C4 C40 1.386(5) . ?
C4 C60 1.400(5) . ?
C6 C24 1.398(4) . ?
C6 C36 1.394(5) . ?
C8 H8 0.9500 . ?
C8 C16 1.387(4) . ?
C8 C20 1.400(4) . ?
C10 C48 1.397(4) . ?
C10 C62 1.387(5) . ?
C12 H12 0.9500 . ?
C12 C32 1.397(4) . ?
C14 C58 1.392(5) . ?
C14 C41 1.405(5) . ?
C18 C30 1.406(5) . ?
C18 C68 1.395(5) . ?
C20 C32 1.400(4) . ?
C22 C44 1.391(4) . ?
C22 C66 1.396(5) . ?
C24 H24 0.9500 . ?
C24 C50 1.394(5) . ?
C26 C46 1.410(5) . ?
C26 C19 1.387(5) . ?
C28 C38 1.394(5) . ?
C28 C64 1.391(5) . ?
C30 C56 1.433(5) . ?
C30 C23 1.403(5) . ?
C34 C56 1.409(5) . ?
C34 C51 1.385(5) . ?
C36 H36 0.9500 . ?
C36 C70 1.387(5) . ?
C38 H38 0.9500 . ?
C38 C5 1.393(5) . ?
C40 H40 0.9500 . ?
C40 C21 1.382(5) . ?
C42 C72 1.378(5) . ?
C42 C27 1.391(5) . ?
C44 H44 0.9500 . ?
C44 C11 1.386(5) . ?
C46 C41 1.438(6) . ?
C46 C13 1.405(6) . ?
C48 H48 0.9500 . ?
C48 C45 1.384(5) . ?
C50 H50 0.9500 . ?
C50 C49 1.388(6) . ?
C52 C54 1.387(5) . ?
C52 C75 1.389(6) . ?
C54 H54 0.9500 . ?
C54 C59 1.391(6) . ?
C56 C35 1.398(5) . ?
C58 H58 0.9500 . ?
C58 C55 1.389(5) . ?
C60 H60 0.9500 . ?
C60 C43 1.381(5) . ?
C62 H62 0.9500 . ?
C62 C29 1.389(6) . ?
C64 H64 0.9500 . ?
C64 C65 1.377(5) . ?
C66 H66 0.9500 . ?
C66 C2 1.389(6) . ?
C68 H68 0.9500 . ?
C68 C7 1.384(6) . ?
C70 H70 0.9500 . ?
C70 C49 1.383(6) . ?
C72 H72 0.9500 . ?
C72 C74 1.397(5) . ?
C74 H74 0.9500 . ?
C74 C39 1.374(6) . ?
C75 H75 0.9500 . ?
C75 C61 1.396(6) . ?
C19 H19 0.9500 . ?
C19 C31 1.382(6) . ?
C39 H39 0.9500 . ?
C39 C63 1.383(7) . ?
C5 H5 0.9500 . ?
C5 C57 1.376(6) . ?
C41 C15 1.409(6) . ?
C21 H21 0.9500 . ?
C21 C47 1.376(7) . ?
C43 H43 0.9500 . ?
C43 C47 1.397(7) . ?
C11 H11 0.9500 . ?
C11 C3 1.387(6) . ?
C45 H45 0.9500 . ?
C45 C25 1.376(6) . ?
C23 H23 0.9500 . ?
C23 C53 1.382(7) . ?
C47 H47 0.9500 . ?
C3 H3 0.9500 . ?
C3 C2 1.375(6) . ?
C49 H49 0.9500 . ?
C25 H25 0.9500 . ?
C25 C29 1.381(6) . ?
C51 H51 0.9500 . ?
C51 C17 1.389(6) . ?
C13 H13 0.9500 . ?
C13 C69 1.376(8) . ?
C53 H53 0.9500 . ?
C53 C7 1.392(7) . ?
C27 H27 0.9500 . ?
C27 C63 1.386(6) . ?
C55 H55 0.9500 . ?
C55 C33 1.405(7) . ?
C7 H7 0.9500 . ?
C57 H57 0.9500 . ?
C57 C65 1.384(7) . ?
C29 H29 0.9500 . ?
C59 H59 0.9500 . ?
C59 C67 1.369(8) . ?
C15 H15 0.9500 . ?
C15 C33 1.359(7) . ?
C61 H61 0.9500 . ?
C61 C67 1.387(8) . ?
C31 H31 0.9500 . ?
C31 C69 1.409(8) . ?
C63 H63 0.9500 . ?
C2 H2 0.9500 . ?
C65 H65 0.9500 . ?
C33 H33 0.9500 . ?
C67 H67 0.9500 . ?
C17 H17 0.9500 . ?
C17 C71 1.394(7) . ?
C69 H69 0.9500 . ?
C35 H35 0.9500 . ?
C35 C71 1.376(7) . ?
C71 H71 0.9500 . ?
C9 H9A 0.9900 . ?
C9 H9B 0.9900 . ?
C73 H73A 0.9900 . ?
C73 H73B 0.9900 . ?
C37 H37A 0.9900 . ?
C37 H37B 0.9900 . ?

loop_
_geom_torsion_atom_site_label_1
_geom_torsion_atom_site_label_2
_geom_torsion_atom_site_label_3
_geom_torsion_atom_site_label_4
_geom_torsion
_geom_torsion_site_symmetry_1
_geom_torsion_site_symmetry_2
_geom_torsion_site_symmetry_3
_geom_torsion_site_symmetry_4
_geom_torsion_publ_flag
Cu1 P3 C1 C12 -158.3(2) . . . . ?
Cu1 P3 C1 C16 22.2(3) . . . . ?
Cu1 P3 C4 C40 -133.2(3) . . . . ?
Cu1 P3 C4 C60 47.8(3) . . . . ?
Cu1 P3 C22 C44 -152.0(3) . . . . ?
Cu1 P3 C22 C66 25.4(3) . . . . ?
Cu1 P2 C6 C24 -17.8(3) . . . . ?
Cu1 P2 C6 C36 162.0(2) . . . . ?
Cu1 P2 C10 C48 -89.6(3) . . . . ?
Cu1 P2 C10 C62 79.6(3) . . . . ?
Cu1 P2 C16 C1 -18.0(3) . . . . ?
Cu1 P2 C16 C8 156.8(2) . . . . ?
Cu1 P1 C28 C38 -148.4(3) . . . . ?
Cu1 P1 C28 C64 32.6(3) . . . . ?
Cu1 P1 C42 C72 -147.5(3) . . . . ?
Cu1 P1 C42 C27 31.0(3) . . . . ?
Cu1 P1 C52 C54 -122.7(3) . . . . ?
Cu1 P1 C52 C75 53.3(3) . . . . ?
P3 C1 C12 C32 -180.0(2) . . . . ?
P3 C1 C16 P2 -3.0(3) . . . . ?
P3 C1 C16 C8 -177.9(2) . . . . ?
P3 C4 C40 C21 -178.6(3) . . . . ?
P3 C4 C60 C43 178.5(3) . . . . ?
P3 C22 C44 C11 179.3(3) . . . . ?
P3 C22 C66 C2 -179.1(4) . . . . ?
P2 C6 C24 C50 -178.5(3) . . . . ?
P2 C6 C36 C70 179.6(3) . . . . ?
P2 C10 C48 C45 171.8(3) . . . . ?
P2 C10 C62 C29 -169.9(3) . . . . ?
P1 C28 C38 C5 -178.6(3) . . . . ?
P1 C28 C64 C65 178.6(4) . . . . ?
P1 C42 C72 C74 178.4(3) . . . . ?
P1 C42 C27 C63 -178.5(4) . . . . ?
P1 C52 C54 C59 175.6(3) . . . . ?
P1 C52 C75 C61 -176.4(3) . . . . ?
N2 C14 C58 C55 177.1(3) . . . . ?
N2 C14 C41 C46 0.1(4) . . . . ?
N2 C14 C41 C15 -177.3(3) . . . . ?
N2 C20 C32 N1 6.0(5) . . . . ?
N2 C20 C32 C12 -174.8(3) . . . . ?
N2 C26 C46 C41 1.8(4) . . . . ?
N2 C26 C46 C13 -176.3(3) . . . . ?
N2 C26 C19 C31 176.9(4) . . . . ?
N1 C18 C30 C56 1.3(4) . . . . ?
N1 C18 C30 C23 -179.1(3) . . . . ?
N1 C18 C68 C7 179.5(4) . . . . ?
N1 C34 C56 C30 0.1(4) . . . . ?
N1 C34 C56 C35 -176.7(4) . . . . ?
N1 C34 C51 C17 177.0(4) . . . . ?
C1 P3 C4 C40 -20.0(3) . . . . ?
C1 P3 C4 C60 161.0(3) . . . . ?
C1 P3 C22 C44 93.0(3) . . . . ?
C1 P3 C22 C66 -89.7(3) . . . . ?
C1 C12 C32 N1 176.6(3) . . . . ?
C1 C12 C32 C20 -2.5(5) . . . . ?
C4 P3 C1 C12 77.3(3) . . . . ?
C4 P3 C1 C16 -102.2(3) . . . . ?
C4 P3 C22 C44 -14.8(3) . . . . ?
C4 P3 C22 C66 162.5(3) . . . . ?
C4 C40 C21 C47 -0.3(6) . . . . ?
C4 C60 C43 C47 0.6(6) . . . . ?
C6 P2 C10 C48 49.5(3) . . . . ?
C6 P2 C10 C62 -141.2(3) . . . . ?
C6 P2 C16 C1 -148.8(2) . . . . ?
C6 P2 C16 C8 26.0(3) . . . . ?
C6 C24 C50 C49 -1.5(5) . . . . ?
C6 C36 C70 C49 -0.8(6) . . . . ?
C8 C20 C32 N1 -175.7(3) . . . . ?
C8 C20 C32 C12 3.5(5) . . . . ?
C10 P2 C6 C24 -151.8(2) . . . . ?
C10 P2 C6 C36 27.9(3) . . . . ?
C10 P2 C16 C1 102.6(3) . . . . ?
C10 P2 C16 C8 -82.6(3) . . . . ?
C10 C48 C45 C25 -2.2(6) . . . . ?
C10 C62 C29 C25 -1.0(7) . . . . ?
C12 C1 C16 P2 177.5(2) . . . . ?
C12 C1 C16 C8 2.6(4) . . . . ?
C14 N2 C20 C8 -119.5(3) . . . . ?
C14 N2 C20 C32 58.8(4) . . . . ?
C14 N2 C26 C46 -1.8(4) . . . . ?
C14 N2 C26 C19 -179.8(3) . . . . ?
C14 C58 C55 C33 -0.4(6) . . . . ?
C14 C41 C15 C33 -0.5(6) . . . . ?
C16 P2 C6 C24 98.8(3) . . . . ?
C16 P2 C6 C36 -81.4(3) . . . . ?
C16 P2 C10 C48 157.9(3) . . . . ?
C16 P2 C10 C62 -32.9(3) . . . . ?
C16 C1 C12 C32 -0.5(5) . . . . ?
C16 C8 C20 N2 176.9(3) . . . . ?
C16 C8 C20 C32 -1.5(5) . . . . ?
C18 N1 C32 C12 47.9(4) . . . . ?
C18 N1 C32 C20 -133.0(3) . . . . ?
C18 N1 C34 C56 0.7(4) . . . . ?
C18 N1 C34 C51 -175.9(4) . . . . ?
C18 C30 C56 C34 -0.9(4) . . . . ?
C18 C30 C56 C35 175.2(5) . . . . ?
C18 C30 C23 C53 -0.5(6) . . . . ?
C18 C68 C7 C53 -1.0(7) . . . . ?
C20 N2 C14 C58 -4.6(5) . . . . ?
C20 N2 C14 C41 172.2(3) . . . . ?
C20 N2 C26 C46 -172.9(3) . . . . ?
C20 N2 C26 C19 9.1(6) . . . . ?
C20 C8 C16 P2 -176.4(2) . . . . ?
C20 C8 C16 C1 -1.6(5) . . . . ?
C22 P3 C1 C12 -30.0(3) . . . . ?
C22 P3 C1 C16 150.5(2) . . . . ?
C22 P3 C4 C40 87.9(3) . . . . ?
C22 P3 C4 C60 -91.2(3) . . . . ?
C22 C44 C11 C3 -0.7(6) . . . . ?
C22 C66 C2 C3 0.1(7) . . . . ?
C24 C6 C36 C70 -0.7(5) . . . . ?
C24 C50 C49 C70 0.0(6) . . . . ?
C26 N2 C14 C58 -175.8(3) . . . . ?
C26 N2 C14 C41 1.0(4) . . . . ?
C26 N2 C20 C8 50.1(4) . . . . ?
C26 N2 C20 C32 -131.5(3) . . . . ?
C26 C46 C41 C14 -1.2(4) . . . . ?
C26 C46 C41 C15 175.7(4) . . . . ?
C26 C46 C13 C69 -1.4(6) . . . . ?
C26 C19 C31 C69 -0.6(6) . . . . ?
C28 P1 C42 C72 -24.1(3) . . . . ?
C28 P1 C42 C27 154.4(3) . . . . ?
C28 P1 C52 C54 108.4(3) . . . . ?
C28 P1 C52 C75 -75.6(3) . . . . ?
C28 C38 C5 C57 -0.1(6) . . . . ?
C28 C64 C65 C57 0.2(8) . . . . ?
C30 C18 C68 C7 0.9(6) . . . . ?
C30 C56 C35 C71 -176.7(5) . . . . ?
C30 C23 C53 C7 0.4(7) . . . . ?
C32 N1 C18 C30 -171.5(3) . . . . ?
C32 N1 C18 C68 9.8(6) . . . . ?
C32 N1 C34 C56 171.0(3) . . . . ?
C32 N1 C34 C51 -5.7(6) . . . . ?
C34 N1 C18 C30 -1.3(4) . . . . ?
C34 N1 C18 C68 179.9(4) . . . . ?
C34 N1 C32 C12 -120.7(4) . . . . ?
C34 N1 C32 C20 58.4(4) . . . . ?
C34 C56 C35 C71 -0.9(7) . . . . ?
C34 C51 C17 C71 -1.2(8) . . . . ?
C36 C6 C24 C50 1.8(5) . . . . ?
C36 C70 C49 C50 1.1(6) . . . . ?
C38 C28 C64 C65 -0.5(6) . . . . ?
C38 C5 C57 C65 -0.2(7) . . . . ?
C40 C4 C60 C43 -0.5(5) . . . . ?
C40 C21 C47 C43 0.4(7) . . . . ?
C42 P1 C28 C38 91.3(3) . . . . ?
C42 P1 C28 C64 -87.7(3) . . . . ?
C42 P1 C52 C54 1.4(3) . . . . ?
C42 P1 C52 C75 177.5(3) . . . . ?
C42 C72 C74 C39 -0.3(6) . . . . ?
C42 C27 C63 C39 0.5(7) . . . . ?
C44 C22 C66 C2 -1.7(6) . . . . ?
C44 C11 C3 C2 -0.9(7) . . . . ?
C46 C26 C19 C31 -0.9(6) . . . . ?
C46 C41 C15 C33 -177.1(4) . . . . ?
C46 C13 C69 C31 -0.1(7) . . . . ?
C48 C10 C62 C29 -0.6(6) . . . . ?
C48 C45 C25 C29 0.6(7) . . . . ?
C52 P1 C28 C38 -17.5(3) . . . . ?
C52 P1 C28 C64 163.5(3) . . . . ?
C52 P1 C42 C72 83.6(3) . . . . ?
C52 P1 C42 C27 -97.9(3) . . . . ?
C52 C54 C59 C67 0.4(7) . . . . ?
C52 C75 C61 C67 0.7(7) . . . . ?
C54 C52 C75 C61 -0.2(6) . . . . ?
C54 C59 C67 C61 0.0(8) . . . . ?
C56 C30 C23 C53 179.0(4) . . . . ?
C56 C34 C51 C17 0.8(7) . . . . ?
C56 C35 C71 C17 0.5(8) . . . . ?
C58 C14 C41 C46 177.2(3) . . . . ?
C58 C14 C41 C15 -0.3(5) . . . . ?
C58 C55 C33 C15 -0.3(6) . . . . ?
C60 C4 C40 C21 0.4(5) . . . . ?
C60 C43 C47 C21 -0.5(6) . . . . ?
C62 C10 C48 C45 2.2(6) . . . . ?
C64 C28 C38 C5 0.4(5) . . . . ?
C66 C22 C44 C11 2.0(5) . . . . ?
C68 C18 C30 C56 -179.8(3) . . . . ?
C68 C18 C30 C23 -0.2(5) . . . . ?
C72 C42 C27 C63 0.0(6) . . . . ?
C72 C74 C39 C63 0.8(6) . . . . ?
C74 C39 C63 C27 -0.8(7) . . . . ?
C75 C52 C54 C59 -0.3(6) . . . . ?
C75 C61 C67 C59 -0.6(8) . . . . ?
C19 C26 C46 C41 -179.9(3) . . . . ?
C19 C26 C46 C13 1.9(5) . . . . ?
C19 C31 C69 C13 1.1(7) . . . . ?
C5 C57 C65 C64 0.1(8) . . . . ?
C41 C14 C58 C55 0.7(5) . . . . ?
C41 C46 C13 C69 -178.9(4) . . . . ?
C41 C15 C33 C55 0.7(6) . . . . ?
C11 C3 C2 C66 1.2(7) . . . . ?
C45 C25 C29 C62 1.0(7) . . . . ?
C23 C30 C56 C34 179.6(4) . . . . ?
C23 C30 C56 C35 -4.3(8) . . . . ?
C23 C53 C7 C68 0.3(8) . . . . ?
C51 C34 C56 C30 177.0(4) . . . . ?
C51 C34 C56 C35 0.2(6) . . . . ?
C51 C17 C71 C35 0.6(9) . . . . ?
C13 C46 C41 C14 176.6(4) . . . . ?
C13 C46 C41 C15 -6.5(7) . . . . ?
C27 C42 C72 C74 -0.1(5) . . . . ?
